data_2008878
loop_
_publ_author_name
'Bond, Andrew'
'Jones, William'

_publ_section_title
;
 1-Hydroxy-2(1<i>H</i>)-pyridinethione
;
_journal_issue 9
_journal_name_full 'Acta Crystallographica Section C'
_journal_page_first 1536
_journal_page_last 1538
_journal_paper_doi 10.1107/S0108270199006824
_journal_volume 55
_journal_year 1999
_chemical_formula_iupac 'C5 H5 N O S'
_chemical_formula_moiety 'C5 H5 N O S'
_chemical_formula_sum 'C5 H5 N O S'
_chemical_formula_weight 127.16
_chemical_name_common
;
 N-hydroxypyridine-2-thione
;
_chemical_name_systematic
;
 1-Hydroxypyridine-2(1H)-thione
;
_space_group_IT_number 14
_symmetry_cell_setting monoclinic
_symmetry_space_group_name_Hall '-P 2yn'
_symmetry_space_group_name_H-M 'P 1 21/n 1'
_cell_angle_alpha 90.00
_cell_angle_beta 92.09(3)
_cell_angle_gamma 90.00
_cell_formula_units_Z 4
_cell_length_a 6.231(3)
_cell_length_b 7.935(4)
_cell_length_c 11.667(6)
_cell_measurement_reflns_used 25
_cell_measurement_temperature 180(2)
_cell_measurement_theta_max 21.8
_cell_measurement_theta_min 18.0
_cell_volume 576.5(5)
_computing_cell_refinement DIF4
_computing_data_collection 'DIF4 (Stoe & Cie, 1992a)'
_computing_data_reduction 'REDU4 (Stoe & Cie, 1992b)'
_computing_molecular_graphics
;
 XP in SHELXTL/PC (Sheldrick, 1994)
;
_computing_publication_material SHELXL97
_computing_structure_refinement 'SHELXL97 (Sheldrick, 1997b)'
_computing_structure_solution 'SHELXS97 (Sheldrick, 1997a)'
_diffrn_ambient_temperature 180(2)
_diffrn_measured_fraction_theta_max 1.000
_diffrn_measurement_device_type 'Stoe STADI4 four-circle diffractometer'
_diffrn_measurement_method \w--\q
_diffrn_radiation_monochromator graphite
_diffrn_radiation_source 'fine-focus sealed tube'
_diffrn_radiation_type 'Mo K\a'
_diffrn_radiation_wavelength 0.71073
_diffrn_reflns_av_R_equivalents 0.0247
_diffrn_reflns_av_sigmaI/netI 0.0353
_diffrn_reflns_limit_h_max 7
_diffrn_reflns_limit_h_min -7
_diffrn_reflns_limit_k_max 9
_diffrn_reflns_limit_k_min -9
_diffrn_reflns_limit_l_max 13
_diffrn_reflns_limit_l_min -13
_diffrn_reflns_number 1799
_diffrn_reflns_theta_max 24.98
_diffrn_reflns_theta_min 3.11
_diffrn_standards_decay_% 0
_diffrn_standards_interval_count 100
_diffrn_standards_number 3
_exptl_absorpt_coefficient_mu 0.447
_exptl_absorpt_correction_type none
_exptl_crystal_colour colourless
_exptl_crystal_density_diffrn 1.465
_exptl_crystal_density_method 'not measured'
_exptl_crystal_description block
_exptl_crystal_F_000 264
_exptl_crystal_size_max 0.30
_exptl_crystal_size_mid 0.20
_exptl_crystal_size_min 0.20
_refine_diff_density_max 0.176
_refine_diff_density_min -0.223
_refine_ls_extinction_method none
_refine_ls_goodness_of_fit_ref 1.016
_refine_ls_hydrogen_treatment mixed
_refine_ls_matrix_type full
_refine_ls_number_parameters 77
_refine_ls_number_reflns 1014
_refine_ls_number_restraints 0
_refine_ls_restrained_S_all 1.016
_refine_ls_R_factor_all 0.0594
_refine_ls_R_factor_gt 0.0311
_refine_ls_shift/su_max 0.011
_refine_ls_shift/su_mean 0.002
_refine_ls_structure_factor_coef Fsqd
_refine_ls_weighting_details 'calc w = 1/[\s^2^(Fo^2^)+(0.04P)^2^+0.1936P] where P=(Fo^2^+2Fc^2^)/3'
_refine_ls_weighting_scheme calc
_refine_ls_wR_factor_ref 0.0856
_reflns_number_gt 695
_reflns_number_total 1014
_reflns_threshold_expression I>2\s(I)
_cod_data_source_file cf1307.cif
_cod_data_source_block I
_cod_original_sg_symbol_H-M 'P 21/n'
_cod_database_code 2008878

loop_
_symmetry_equiv_pos_as_xyz
'x, y, z'
'-x+1/2, y+1/2, -z+1/2'
'-x, -y, -z'
'x-1/2, -y-1/2, z-1/2'

loop_
_atom_site_label
_atom_site_fract_x
_atom_site_fract_y
_atom_site_fract_z
_atom_site_U_iso_or_equiv
_atom_site_adp_type
_atom_site_calc_flag
_atom_site_refinement_flags
_atom_site_occupancy
_atom_site_disorder_assembly
_atom_site_disorder_group
_atom_site_type_symbol
S1 0.07354(10) -0.00065(9) 0.81227(5) 0.0434(2) Uani d . 1 . . S
N1 0.2185(3) 0.0952(2) 0.61433(15) 0.0333(4) Uani d . 1 . . N
O1 0.3918(3) -0.0025(2) 0.64748(18) 0.0515(5) Uani d . 1 . . O
H1 0.354(4) -0.041(3) 0.715(2) 0.029(6) Uiso d . 1 . . H
C1 0.0530(3) 0.1074(3) 0.68725(17) 0.0306(5) Uani d . 1 . . C
C2 -0.1161(4) 0.2098(3) 0.6475(2) 0.0369(5) Uani d . 1 . . C
H2 -0.2360 0.2258 0.6943 0.044 Uiso calc R 1 . . H
C3 -0.1138(4) 0.2873(3) 0.5434(2) 0.0425(6) Uani d . 1 . . C
H3 -0.2318 0.3554 0.5183 0.051 Uiso calc R 1 . . H
C4 0.0603(4) 0.2673(3) 0.47398(19) 0.0416(6) Uani d . 1 . . C
H4 0.0624 0.3207 0.4012 0.050 Uiso calc R 1 . . H
C5 0.2273(4) 0.1704(3) 0.5116(2) 0.0414(6) Uani d . 1 . . C
H5 0.3490 0.1559 0.4659 0.050 Uiso calc R 1 . . H

loop_
_atom_site_aniso_label
_atom_site_aniso_U_11
_atom_site_aniso_U_22
_atom_site_aniso_U_33
_atom_site_aniso_U_12
_atom_site_aniso_U_13
_atom_site_aniso_U_23
S1 0.0453(3) 0.0461(3) 0.0389(3) -0.0048(3) 0.0015(2) 0.0078(3)
N1 0.0301(10) 0.0279(10) 0.0421(11) 0.0036(9) 0.0035(8) -0.0013(9)
O1 0.0381(9) 0.0522(11) 0.0650(12) 0.0173(9) 0.0107(9) 0.0089(11)
C1 0.0286(11) 0.0281(11) 0.0353(12) -0.0058(9) 0.0026(9) -0.0033(9)
C2 0.0305(12) 0.0378(13) 0.0427(12) 0.0007(10) 0.0032(9) -0.0026(11)
C3 0.0410(13) 0.0393(14) 0.0465(14) 0.0062(11) -0.0061(11) -0.0009(11)
C4 0.0595(17) 0.0339(13) 0.0316(13) 0.0010(12) 0.0027(11) 0.0002(10)
C5 0.0503(14) 0.0366(13) 0.0382(12) 0.0011(12) 0.0140(11) -0.0026(11)

loop_
_atom_type_symbol
_atom_type_description
_atom_type_scat_dispersion_real
_atom_type_scat_dispersion_imag
_atom_type_scat_source
C C 0.0033 0.0016 'International Tables Vol C Tables 4.2.6.8 and 6.1.1.4'
H H 0.0000 0.0000 'International Tables Vol C Tables 4.2.6.8 and 6.1.1.4'
N N 0.0061 0.0033 'International Tables Vol C Tables 4.2.6.8 and 6.1.1.4'
O O 0.0106 0.0060 'International Tables Vol C Tables 4.2.6.8 and 6.1.1.4'
S S 0.1246 0.1234 'International Tables Vol C Tables 4.2.6.8 and 6.1.1.4'

loop_
_geom_angle_atom_site_label_1
_geom_angle_atom_site_label_2
_geom_angle_atom_site_label_3
_geom_angle
_geom_angle_publ_flag
C5 N1 C1 125.6(2) no
C5 N1 O1 116.42(19) no
C1 N1 O1 117.98(18) no
N1 C1 C2 114.36(19) no
N1 C1 S1 117.80(16) no
C2 C1 S1 127.84(17) no
C2 C1 S1 127.84(17) no
C3 C2 C1 121.8(2) no
C2 C3 C4 120.2(2) no
C5 C4 C3 119.0(2) no
N1 C5 C4 119.1(2) no

loop_
_geom_bond_atom_site_label_1
_geom_bond_atom_site_label_2
_geom_bond_site_symmetry_2
_geom_bond_distance
_geom_bond_publ_flag
S1 C1 . 1.693(2) no
N1 C5 . 1.342(3) no
N1 C1 . 1.364(3) no
N1 O1 . 1.373(2) no
C1 C2 . 1.396(3) no
C2 C3 . 1.362(3) no
C3 C4 . 1.386(4) no
C4 C5 . 1.354(3) no

loop_
_geom_hbond_atom_site_label_D
_geom_hbond_atom_site_label_H
_geom_hbond_atom_site_label_A
_geom_hbond_site_symmetry_A
_geom_hbond_distance_DH
_geom_hbond_distance_HA
_geom_hbond_distance_DA
_geom_hbond_angle_DHA
_geom_hbond_publ_flag
O1 H1 S1 . 0.88(2) 2.15(2) 2.812(2) 132.1(19) no
C5 H5 O1 3_656 0.95 2.45 3.343(3) 156.8 no
C3 H3 S1 4_565 0.95 2.89 3.681(3) 141.2 no

loop_
_geom_torsion_atom_site_label_1
_geom_torsion_atom_site_label_2
_geom_torsion_atom_site_label_3
_geom_torsion_atom_site_label_4
_geom_torsion
_geom_torsion_publ_flag
C5 N1 C1 C2 -0.6(3) no
O1 N1 C1 C2 179.61(19) no
C5 N1 C1 S1 179.13(18) no
O1 N1 C1 S1 -0.7(3) no
N1 C1 C2 C3 1.0(3) no
S1 C1 C2 C3 -178.66(19) no
C1 C2 C3 C4 -0.6(4) no
C2 C3 C4 C5 -0.3(4) no
C1 N1 C5 C4 -0.3(3) no
O1 N1 C5 C4 179.5(2) no
C3 C4 C5 N1 0.7(3) no

loop_
_cod_related_entry_id
_cod_related_entry_database
_cod_related_entry_code
1 ChemSpider 1514
